data_7155254
loop_
_publ_author_name
'Janni, Manojkumar'
'Arora, Sahil'
'Peruncheralathan, S.'

_publ_section_title
;
 Double heteroannulation of S,N-acetals: a facile access to quinolone
 derivatives.
;
_journal_issue 37
_journal_name_full 'Organic &amp; biomolecular chemistry'
_journal_page_first 8781
_journal_page_last 8788
_journal_paper_doi 10.1039/c6ob01568a
_journal_volume 14
_journal_year 2016
_chemical_formula_sum 'C24 H16 Br N O5 S'
_chemical_formula_weight 510.35
_chemical_name_systematic
;
 ?
;
_space_group_IT_number 14
_symmetry_cell_setting monoclinic
_symmetry_space_group_name_Hall '-P 2yn'
_symmetry_space_group_name_H-M 'P 1 21/n 1'
_atom_sites_solution_hydrogens geom
_atom_sites_solution_primary direct
_atom_sites_solution_secondary difmap
_audit_creation_method SHELXL-97
_audit_update_record
;
2016-07-11 deposited with the CCDC.
2016-08-19 downloaded from the CCDC.
;
_cell_angle_alpha 90.00
_cell_angle_beta 92.748(2)
_cell_angle_gamma 90.00
_cell_formula_units_Z 4
_cell_length_a 10.4343(4)
_cell_length_b 14.6016(5)
_cell_length_c 13.8826(4)
_cell_measurement_reflns_used 5467
_cell_measurement_temperature 296(2)
_cell_measurement_theta_max 28.7
_cell_measurement_theta_min 2.0
_cell_volume 2112.69(12)
_computing_cell_refinement 'SMART, SAINT'
_computing_data_collection SMART
_computing_data_reduction SAINT
_computing_molecular_graphics 'Diamond (Brandenburg, 1999)'
_computing_publication_material 'SHELXTLCIF-97 (Sheldrick, 2008)'
_computing_structure_refinement 'SHELXL-97 (Sheldrick, 1997)'
_computing_structure_solution 'SHELXS-97 (Sheldrick, 2008)'
_diffrn_ambient_temperature 296(2)
_diffrn_measured_fraction_theta_full 0.999
_diffrn_measured_fraction_theta_max 0.999
_diffrn_measurement_device_type 'Bruker SMART APEX CCD diffractometer'
_diffrn_radiation_monochromator graphite
_diffrn_radiation_source 'fine-focus sealed tube'
_diffrn_radiation_type MoK\a
_diffrn_radiation_wavelength 0.71073
_diffrn_reflns_av_R_equivalents 0.0808
_diffrn_reflns_av_sigmaI/netI 0.0695
_diffrn_reflns_limit_h_max 14
_diffrn_reflns_limit_h_min -14
_diffrn_reflns_limit_k_max 19
_diffrn_reflns_limit_k_min -19
_diffrn_reflns_limit_l_max 18
_diffrn_reflns_limit_l_min -18
_diffrn_reflns_number 29923
_diffrn_reflns_theta_full 28.73
_diffrn_reflns_theta_max 28.73
_diffrn_reflns_theta_min 2.03
_exptl_absorpt_coefficient_mu 2.083
_exptl_absorpt_correction_T_max 0.7458
_exptl_absorpt_correction_T_min 0.6722
_exptl_absorpt_correction_type multi-scan
_exptl_absorpt_process_details 'SADABS Bruker, 2007)'
_exptl_crystal_colour colourless
_exptl_crystal_density_diffrn 1.605
_exptl_crystal_density_method 'not measured'
_exptl_crystal_description block
_exptl_crystal_F_000 1032
_exptl_crystal_size_max 0.18
_exptl_crystal_size_mid 0.15
_exptl_crystal_size_min 0.12
_refine_diff_density_max 0.338
_refine_diff_density_min -0.582
_refine_diff_density_rms 0.068
_refine_ls_extinction_method none
_refine_ls_goodness_of_fit_ref 1.024
_refine_ls_hydrogen_treatment mixed
_refine_ls_matrix_type full
_refine_ls_number_parameters 289
_refine_ls_number_reflns 5467
_refine_ls_number_restraints 0
_refine_ls_restrained_S_all 1.024
_refine_ls_R_factor_all 0.1298
_refine_ls_R_factor_gt 0.0527
_refine_ls_shift/su_max 0.001
_refine_ls_shift/su_mean 0.000
_refine_ls_structure_factor_coef Fsqd
_refine_ls_weighting_details 'calc w=1/[\s^2^(Fo^2^)+(0.0674P)^2^+0.3963P] where P=(Fo^2^+2Fc^2^)/3'
_refine_ls_weighting_scheme calc
_refine_ls_wR_factor_gt 0.1234
_refine_ls_wR_factor_ref 0.1559
_reflns_number_gt 2721
_reflns_number_total 5467
_reflns_threshold_expression >2sigma(I)
_cod_data_source_file c6ob01568a2.cif
_cod_data_source_block 4a
_cod_depositor_comments
;
The following automatic conversions were performed:

'_symmetry_cell_setting' value 'Monoclinic' changed to 'monoclinic'
according to
/usr/data/users/saulius/crontab/automatic-downloads/rss-feeds/RSC/lib/dictionaries/cif_core.dic
dictionary named 'cif_core.dic' version 2.4.2 from 2011-04-26.

'_exptl_absorpt_correction_type' value 'Multi-Scan' changed to
'multi-scan' according to
/usr/data/users/saulius/crontab/automatic-downloads/rss-feeds/RSC/lib/dictionaries/cif_core.dic
dictionary named 'cif_core.dic' version 2.4.2 from 2011-04-26.

Automatic conversion script
Id: cif_fix_values 4268 2015-11-12 08:31:59Z antanas 

 Adding full bibliography for 7155254--7155255.cif.

 Adding full bibliography for 7155254--7155255.cif.
;
_cod_original_sg_symbol_H-M P2(1)/n
_cod_database_code 7155254

loop_
_symmetry_equiv_pos_as_xyz
'x, y, z'
'-x+1/2, y+1/2, -z+1/2'
'-x, -y, -z'
'x-1/2, -y-1/2, z-1/2'

loop_
_atom_site_label
_atom_site_type_symbol
_atom_site_fract_x
_atom_site_fract_y
_atom_site_fract_z
_atom_site_U_iso_or_equiv
_atom_site_adp_type
_atom_site_occupancy
_atom_site_symmetry_multiplicity
_atom_site_calc_flag
_atom_site_refinement_flags
C1 C 0.3823(6) 0.2158(4) 0.8065(6) 0.129(3) Uani 1 1 d .
H1A H 0.3740 0.2809 0.7987 0.193 Uiso 1 1 calc R
H1B H 0.3903 0.2011 0.8739 0.193 Uiso 1 1 calc R
H1C H 0.3078 0.1861 0.7779 0.193 Uiso 1 1 calc R
C2 C 0.1944(5) 0.1246(4) 0.3503(4) 0.0848(15) Uani 1 1 d .
H2A H 0.1775 0.0863 0.2940 0.102 Uiso 1 1 calc R
H2B H 0.1933 0.1880 0.3297 0.102 Uiso 1 1 calc R
C3 C 0.7729(4) -0.3332(3) 0.9844(3) 0.0684(13) Uani 1 1 d .
H3A H 0.8471 -0.3695 0.9692 0.082 Uiso 1 1 calc R
H3B H 0.7415 -0.3553 1.0448 0.082 Uiso 1 1 calc R
C4 C 0.8617(4) 0.1903(3) 1.0060(3) 0.0567(11) Uani 1 1 d .
H4 H 0.9192 0.2246 1.0446 0.068 Uiso 1 1 calc R
C5 C 0.7438(4) 0.1695(3) 1.0378(3) 0.0570(11) Uani 1 1 d .
H5 H 0.7201 0.1908 1.0976 0.068 Uiso 1 1 calc R
C6 C 0.3794(3) 0.0586(2) 0.5593(3) 0.0455(9) Uani 1 1 d .
H6 H 0.4667 0.0589 0.5486 0.055 Uiso 1 1 calc R
C7 C 0.2935(4) 0.0809(2) 0.4882(3) 0.0475(9) Uani 1 1 d .
C9 C 0.1640(4) 0.0841(3) 0.5020(3) 0.0496(10) Uani 1 1 d .
C11 C 0.8955(4) 0.1608(3) 0.9171(3) 0.0584(11) Uani 1 1 d .
H11 H 0.9757 0.1758 0.8952 0.070 Uiso 1 1 calc R
C12 C 0.8122(3) 0.1089(3) 0.8596(3) 0.0478(9) Uani 1 1 d .
H12 H 0.8354 0.0892 0.7991 0.057 Uiso 1 1 calc R
C13 C 0.7184(3) -0.1010(3) 0.9220(3) 0.0472(9) Uani 1 1 d .
H13 H 0.7746 -0.0613 0.9551 0.057 Uiso 1 1 calc R
C14 C 0.6591(4) 0.1169(3) 0.9820(3) 0.0504(9) Uani 1 1 d .
H14 H 0.5792 0.1019 1.0043 0.060 Uiso 1 1 calc R
C15 C 0.5369(3) -0.1289(2) 0.8078(2) 0.0358(8) Uani 1 1 d .
C16 C 0.1156(4) 0.0624(3) 0.5876(3) 0.0521(10) Uani 1 1 d .
H16 H 0.0279 0.0638 0.5968 0.062 Uiso 1 1 calc R
C17 C 0.5485(3) -0.2240(2) 0.8225(2) 0.0424(8) Uani 1 1 d .
H17 H 0.4933 -0.2652 0.7906 0.051 Uiso 1 1 calc R
C18 C 0.6938(3) 0.0869(2) 0.8932(2) 0.0392(8) Uani 1 1 d .
C19 C 0.6437(3) -0.2528(2) 0.8851(3) 0.0442(9) Uani 1 1 d .
C20 C 0.7253(3) -0.1920(2) 0.9344(3) 0.0427(9) Uani 1 1 d .
C21 C 0.3352(3) 0.0347(2) 0.6506(3) 0.0400(8) Uani 1 1 d .
C22 C 0.4354(3) -0.0964(2) 0.7412(2) 0.0418(8) Uani 1 1 d .
C23 C 0.4298(3) 0.0015(2) 0.7268(2) 0.0395(8) Uani 1 1 d .
C24 C 0.6205(3) -0.0679(2) 0.8554(2) 0.0377(8) Uani 1 1 d .
C25 C 0.2048(3) 0.0374(3) 0.6620(3) 0.0450(9) Uani 1 1 d .
C26 C 0.5157(3) 0.0585(2) 0.7733(2) 0.0389(8) Uani 1 1 d .
N1 N 0.6092(3) 0.02581(19) 0.8375(2) 0.0404(7) Uani 1 1 d .
O1 O 0.3157(3) 0.1027(2) 0.3940(2) 0.0728(9) Uani 1 1 d .
O2 O 0.0986(3) 0.1100(2) 0.4179(2) 0.0720(9) Uani 1 1 d .
O3 O 0.6771(3) -0.34243(17) 0.9111(2) 0.0599(8) Uani 1 1 d .
O4 O 0.8088(3) -0.23917(19) 0.9940(2) 0.0652(8) Uani 1 1 d .
O5 O 0.3609(3) -0.14940(18) 0.6988(2) 0.0619(8) Uani 1 1 d .
S1 S 0.51889(10) 0.17803(7) 0.74987(8) 0.0579(3) Uani 1 1 d .
Br1 Br 0.13867(4) 0.00622(4) 0.78253(3) 0.0753(2) Uani 1 1 d .

loop_
_atom_site_aniso_label
_atom_site_aniso_U_11
_atom_site_aniso_U_22
_atom_site_aniso_U_33
_atom_site_aniso_U_23
_atom_site_aniso_U_13
_atom_site_aniso_U_12
C1 0.113(5) 0.059(3) 0.220(8) -0.001(4) 0.061(5) 0.033(3)
C2 0.087(4) 0.101(4) 0.066(3) 0.029(3) -0.006(3) 0.009(3)
C3 0.072(3) 0.048(3) 0.082(3) 0.011(2) -0.029(3) 0.004(2)
C4 0.060(3) 0.051(3) 0.057(3) -0.007(2) -0.019(2) -0.013(2)
C5 0.067(3) 0.058(3) 0.045(2) -0.0093(19) -0.006(2) -0.003(2)
C6 0.0355(19) 0.037(2) 0.064(2) -0.0037(18) -0.0028(18) -0.0008(16)
C7 0.059(2) 0.039(2) 0.045(2) 0.0008(17) -0.0017(18) 0.0017(19)
C9 0.052(2) 0.043(2) 0.052(2) 0.0016(18) -0.0154(19) 0.0044(18)
C11 0.041(2) 0.067(3) 0.067(3) -0.002(2) -0.004(2) -0.015(2)
C12 0.045(2) 0.050(2) 0.048(2) -0.0087(18) 0.0004(18) -0.0043(18)
C13 0.040(2) 0.047(2) 0.053(2) -0.0002(18) -0.0156(17) -0.0048(17)
C14 0.048(2) 0.058(2) 0.045(2) -0.0064(19) 0.0000(17) -0.0094(19)
C15 0.0323(17) 0.037(2) 0.0379(18) -0.0004(16) -0.0044(14) -0.0001(15)
C16 0.0341(19) 0.058(3) 0.064(3) -0.004(2) -0.0084(18) 0.0079(18)
C17 0.0414(19) 0.036(2) 0.050(2) -0.0025(17) -0.0063(17) -0.0009(16)
C18 0.0390(19) 0.0324(19) 0.045(2) -0.0013(16) -0.0100(16) -0.0029(15)
C19 0.0406(19) 0.038(2) 0.053(2) 0.0040(17) -0.0023(17) 0.0026(17)
C20 0.0386(19) 0.040(2) 0.048(2) 0.0076(17) -0.0102(16) -0.0010(17)
C21 0.0373(19) 0.037(2) 0.045(2) -0.0048(16) -0.0071(16) -0.0012(16)
C22 0.0377(19) 0.044(2) 0.0420(19) -0.0033(17) -0.0090(16) -0.0027(17)
C23 0.0340(18) 0.040(2) 0.0437(19) -0.0031(17) -0.0051(15) 0.0009(16)
C24 0.0351(18) 0.037(2) 0.0403(18) -0.0024(16) -0.0036(15) -0.0001(15)
C25 0.041(2) 0.050(2) 0.044(2) 0.0022(18) -0.0010(16) 0.0010(17)
C26 0.0399(19) 0.0338(19) 0.0422(19) -0.0019(16) -0.0063(16) -0.0003(16)
N1 0.0376(16) 0.0347(17) 0.0478(17) -0.0016(13) -0.0113(13) -0.0011(13)
O1 0.081(2) 0.085(2) 0.0531(18) 0.0176(16) 0.0018(16) 0.0075(17)
O2 0.068(2) 0.081(2) 0.0637(19) 0.0163(16) -0.0258(16) 0.0064(16)
O3 0.0604(18) 0.0393(16) 0.0773(19) 0.0115(14) -0.0261(15) -0.0018(13)
O4 0.0549(16) 0.0563(19) 0.081(2) 0.0180(15) -0.0330(15) -0.0050(14)
O5 0.0626(18) 0.0438(16) 0.0755(19) 0.0033(14) -0.0359(15) -0.0116(13)
S1 0.0624(7) 0.0381(6) 0.0713(7) 0.0001(5) -0.0165(5) -0.0003(5)
Br1 0.0554(3) 0.1143(5) 0.0569(3) 0.0101(3) 0.0093(2) 0.0064(3)

loop_
_atom_type_symbol
_atom_type_description
_atom_type_scat_dispersion_real
_atom_type_scat_dispersion_imag
_atom_type_scat_source
C C 0.0033 0.0016 'International Tables Vol C Tables 4.2.6.8 and 6.1.1.4'
H H 0.0000 0.0000 'International Tables Vol C Tables 4.2.6.8 and 6.1.1.4'
N N 0.0061 0.0033 'International Tables Vol C Tables 4.2.6.8 and 6.1.1.4'
O O 0.0106 0.0060 'International Tables Vol C Tables 4.2.6.8 and 6.1.1.4'
S S 0.1246 0.1234 'International Tables Vol C Tables 4.2.6.8 and 6.1.1.4'
Br Br -0.2901 2.4595 'International Tables Vol C Tables 4.2.6.8 and 6.1.1.4'

loop_
_geom_angle_atom_site_label_1
_geom_angle_atom_site_label_2
_geom_angle_atom_site_label_3
_geom_angle
O1 C2 O2 109.1(3)
O3 C3 O4 109.6(3)
C5 C4 C11 119.8(4)
C4 C5 C14 120.4(4)
C7 C6 C21 119.0(3)
C6 C7 C9 122.2(4)
C6 C7 O1 128.2(4)
C9 C7 O1 109.6(3)
C16 C9 C7 121.7(3)
C16 C9 O2 128.3(4)
C7 C9 O2 110.0(4)
C4 C11 C12 120.8(4)
C11 C12 C18 118.8(4)
C20 C13 C24 116.8(3)
C18 C14 C5 119.5(4)
C24 C15 C17 121.0(3)
C24 C15 C22 121.0(3)
C17 C15 C22 118.0(3)
C9 C16 C25 116.4(4)
C19 C17 C15 117.0(3)
C14 C18 C12 120.6(3)
C14 C18 N1 119.7(3)
C12 C18 N1 119.6(3)
C17 C19 C20 122.1(3)
C17 C19 O3 128.5(3)
C20 C19 O3 109.4(3)
C13 C20 O4 127.6(3)
C13 C20 C19 122.8(3)
O4 C20 C19 109.6(3)
C25 C21 C6 117.5(3)
C25 C21 C23 123.5(3)
C6 C21 C23 118.9(3)
O5 C22 C23 122.5(3)
O5 C22 C15 121.7(3)
C23 C22 C15 115.8(3)
C26 C23 C22 121.2(3)
C26 C23 C21 122.3(3)
C22 C23 C21 116.2(3)
C15 C24 N1 119.9(3)
C15 C24 C13 120.2(3)
N1 C24 C13 119.9(3)
C21 C25 C16 123.1(4)
C21 C25 Br1 119.8(3)
C16 C25 Br1 117.1(3)
C23 C26 N1 121.6(3)
C23 C26 S1 122.1(3)
N1 C26 S1 116.2(2)
C26 N1 C24 120.5(3)
C26 N1 C18 121.7(3)
C24 N1 C18 117.6(3)
C7 O1 C2 105.8(3)
C9 O2 C2 105.4(3)
C19 O3 C3 105.0(3)
C20 O4 C3 105.9(3)
C1 S1 C26 101.8(2)

loop_
_geom_bond_atom_site_label_1
_geom_bond_atom_site_label_2
_geom_bond_distance
C1 S1 1.749(5)
C2 O1 1.414(5)
C2 O2 1.420(6)
C3 O3 1.399(5)
C3 O4 1.428(5)
C4 C5 1.362(6)
C4 C11 1.370(6)
C5 C14 1.380(5)
C6 C7 1.340(5)
C6 C21 1.414(5)
C7 C9 1.375(5)
C7 O1 1.376(4)
C9 C16 1.351(5)
C9 O2 1.376(4)
C11 C12 1.378(5)
C12 C18 1.380(5)
C13 C20 1.342(5)
C13 C24 1.428(5)
C14 C18 1.373(5)
C15 C24 1.391(5)
C15 C17 1.408(5)
C15 C22 1.452(4)
C16 C25 1.405(5)
C17 C19 1.355(5)
C18 N1 1.452(4)
C19 C20 1.388(5)
C19 O3 1.397(4)
C20 O4 1.360(4)
C21 C25 1.379(5)
C21 C23 1.492(5)
C22 O5 1.227(4)
C22 C23 1.444(5)
C23 C26 1.364(5)
C24 N1 1.395(4)
C25 Br1 1.896(4)
C26 N1 1.375(4)
C26 S1 1.776(4)
